data_4335857
loop_
_publ_author_name
'Keunil Hong'
'Hyungphil Chun'

_publ_contact_author
;
 Prof. Hyungphil Chun
 Department of Applied Chemistry
 College of Science and Technology
 Hanyang University
 55 Hanyangdaehak-ro, Ansan 426-791
 Republic of Korea
;
_publ_contact_author_email hchun@hanyang.ac.kr
_publ_section_title
;
 Nonporous Titanium-Oxo Molecular Clusters That Reversibly and Selectively
 Adsorb Carbon Dioxide
;
_journal_name_full 'Inorganic Chemistry'
_journal_page_first 9705
_journal_page_last 9707
_journal_paper_doi 10.1021/ic401122u
_journal_volume 52
_journal_year 2013
_chemical_formula_moiety '[Ti8O10(abz)12](PhCN)3.6'
_chemical_formula_sum 'C109.2 H90 N15.6 O34 Ti8'
_chemical_formula_weight 2547.97
_chemical_name_systematic
; 
 ? 
;
_space_group_IT_number 14
_symmetry_cell_setting monoclinic
_symmetry_space_group_name_Hall '-P 2ybc'
_symmetry_space_group_name_H-M 'P 1 21/c 1'
_atom_sites_solution_hydrogens geom
_atom_sites_solution_primary direct
_atom_sites_solution_secondary difmap
_audit_creation_method SHELXL-97
_cell_angle_alpha 90.00
_cell_angle_beta 100.76(3)
_cell_angle_gamma 90.00
_cell_formula_units_Z 2
_cell_length_a 15.408(3)
_cell_length_b 18.837(4)
_cell_length_c 20.550(4)
_cell_measurement_temperature 98(2)
_cell_volume 5860(2)
_computing_cell_refinement HKL3000
_computing_data_collection 'PAL ADSC Quantum-210 ADX Program'
_computing_data_reduction HKL3000
_computing_structure_refinement 'Bruker SHELXTL-XL'
_computing_structure_solution 'Bruker SHELXTL-XS'
_diffrn_ambient_temperature 98(2)
_diffrn_measured_fraction_theta_full 0.972
_diffrn_measured_fraction_theta_max 0.972
_diffrn_measurement_device_type 'ADSC Q210 CCD area detector'
_diffrn_measurement_method 'omega scan'
_diffrn_radiation_monochromator 'Si(111) double crystal monochromator'
_diffrn_radiation_source 'PLSII 2D bending magnet'
_diffrn_radiation_type Synchrotron
_diffrn_radiation_wavelength 0.70001
_diffrn_reflns_av_R_equivalents 0.0372
_diffrn_reflns_av_sigmaI/netI 0.0322
_diffrn_reflns_limit_h_max 22
_diffrn_reflns_limit_h_min -22
_diffrn_reflns_limit_k_max 27
_diffrn_reflns_limit_k_min -27
_diffrn_reflns_limit_l_max 30
_diffrn_reflns_limit_l_min -30
_diffrn_reflns_number 67178
_diffrn_reflns_theta_full 31.00
_diffrn_reflns_theta_max 31.00
_diffrn_reflns_theta_min 1.46
_exptl_absorpt_coefficient_mu 0.601
_exptl_absorpt_correction_T_max 0.9648
_exptl_absorpt_correction_T_min 0.9100
_exptl_absorpt_correction_type Semi-empirical
_exptl_absorpt_process_details 'HKL3000 Scalepack'
_exptl_crystal_colour Plate
_exptl_crystal_density_diffrn 1.444
_exptl_crystal_description Orange-red
_exptl_crystal_F_000 2605
_exptl_crystal_size_max 0.16
_exptl_crystal_size_mid 0.10
_exptl_crystal_size_min 0.06
_refine_diff_density_max 1.268
_refine_diff_density_min -1.317
_refine_diff_density_rms 0.203
_refine_ls_extinction_coef 0.071(3)
_refine_ls_extinction_expression Fc^*^=kFc[1+0.001xFc^2^\l^3^/sin(2\q)]^-1/4^
_refine_ls_extinction_method SHELXL
_refine_ls_goodness_of_fit_ref 1.034
_refine_ls_hydrogen_treatment mixed
_refine_ls_matrix_type full
_refine_ls_number_parameters 822
_refine_ls_number_reflns 18990
_refine_ls_number_restraints 0
_refine_ls_restrained_S_all 1.034
_refine_ls_R_factor_all 0.0927
_refine_ls_R_factor_gt 0.0751
_refine_ls_shift/su_max 0.001
_refine_ls_shift/su_mean 0.000
_refine_ls_structure_factor_coef Fsqd
_refine_ls_weighting_details 'calc w=1/[\s^2^(Fo^2^)+(0.1763P)^2^+0.0000P] where P=(Fo^2^+2Fc^2^)/3'
_refine_ls_weighting_scheme calc
_refine_ls_wR_factor_gt 0.2117
_refine_ls_wR_factor_ref 0.2303
_reflns_number_gt 13995
_reflns_number_total 18990
_reflns_threshold_expression >2sigma(I)
_cod_data_source_file ic401122u_si_001_1.cif
_cod_data_source_block 2
_cod_original_cell_volume 5859(2)
_cod_original_formula_sum 'C109.20 H90 N15.60 O34 Ti8'
_cod_database_code 4335857

loop_
_symmetry_equiv_pos_as_xyz
'x, y, z'
'-x, y+1/2, -z+1/2'
'-x, -y, -z'
'x, -y-1/2, z-1/2'

loop_
_atom_site_label
_atom_site_type_symbol
_atom_site_fract_x
_atom_site_fract_y
_atom_site_fract_z
_atom_site_U_iso_or_equiv
_atom_site_adp_type
_atom_site_occupancy
_atom_site_symmetry_multiplicity
_atom_site_calc_flag
_atom_site_refinement_flags
_atom_site_disorder_assembly
_atom_site_disorder_group
Ti1 Ti 0.02526(3) 0.92046(2) -0.079835(17) 0.03417(11) Uani 1 1 d . . .
Ti2 Ti 0.13997(3) 0.96513(2) 0.046187(17) 0.03504(11) Uani 1 1 d . . .
Ti3 Ti -0.01564(3) 0.83332(2) 0.060207(17) 0.03634(12) Uani 1 1 d . . .
Ti4 Ti -0.14225(3) 0.92118(2) 0.087626(18) 0.03745(12) Uani 1 1 d . . .
O1 O 0.22420(10) 0.88979(9) 0.01503(7) 0.0405(3) Uani 1 1 d . . .
O2 O 0.13685(11) 0.85142(9) -0.07820(7) 0.0414(3) Uani 1 1 d . . .
O3 O -0.03547(11) 0.82895(8) -0.09683(7) 0.0377(3) Uani 1 1 d . . .
O4 O -0.00350(11) 0.75583(8) -0.00994(7) 0.0408(3) Uani 1 1 d . . .
O5 O 0.24843(11) 1.02478(9) 0.05870(8) 0.0405(3) Uani 1 1 d . . .
O6 O 0.17292(11) 0.91093(9) 0.13020(7) 0.0397(3) Uani 1 1 d . . .
O7 O 0.10691(11) 0.80434(9) 0.11571(8) 0.0418(3) Uani 1 1 d . . .
O8 O -0.16076(11) 0.98558(9) 0.16548(7) 0.0415(3) Uani 1 1 d . . .
O9 O -0.18136(12) 0.83476(9) 0.13475(8) 0.0430(4) Uani 1 1 d . . .
O10 O -0.07824(12) 0.76028(9) 0.10802(8) 0.0436(4) Uani 1 1 d . . .
O11 O 0.10967(10) 0.99325(8) -0.04454(7) 0.0360(3) Uani 1 1 d . . .
O12 O 0.04783(10) 0.89914(8) 0.01361(7) 0.0350(3) Uani 1 1 d . . .
O13 O 0.04531(11) 0.94139(9) -0.16963(7) 0.0392(3) Uani 1 1 d . . .
O14 O -0.07509(10) 0.97093(8) -0.08438(7) 0.0365(3) Uani 1 1 d . . .
O15 O -0.12417(10) 0.86324(8) 0.01951(7) 0.0376(3) Uani 1 1 d . . .
O16 O -0.02894(11) 0.89818(9) 0.12497(7) 0.0379(3) Uani 1 1 d . . .
O17 O -0.27094(11) 0.93709(10) 0.03998(8) 0.0427(3) Uani 1 1 d . . .
N1 N 0.3821(3) 0.5803(2) 0.0044(3) 0.162(3) Uani 1 1 d . . .
H1A H 0.3679 0.5458 -0.0244 0.195 Uiso 1 1 calc R . .
H1B H 0.4228 0.5734 0.0401 0.195 Uiso 1 1 calc R . .
N2 N 0.06314(14) 0.55368(11) -0.24377(9) 0.0443(4) Uani 1 1 d . . .
H2A H 0.0715 0.5096 -0.2298 0.053 Uiso 1 1 calc R . .
H2B H 0.0711 0.5652 -0.2837 0.053 Uiso 1 1 calc R . .
N3 N 0.66579(18) 1.0655(2) 0.1189(2) 0.1030(14) Uani 1 1 d . . .
H3A H 0.6876 1.0502 0.1590 0.124 Uiso 1 1 calc R . .
H3B H 0.7012 1.0832 0.0939 0.124 Uiso 1 1 calc R . .
N4 N 0.4099(3) 0.7378(2) 0.3631(3) 0.165(3) Uani 1 1 d . . .
H4A H 0.4060 0.6932 0.3751 0.198 Uiso 1 1 calc R . .
H4B H 0.4507 0.7656 0.3855 0.198 Uiso 1 1 calc R . .
N5 N -0.1413(2) 1.13124(16) 0.44741(12) 0.0775(9) Uani 1 1 d . . .
H5A H -0.1024 1.1618 0.4679 0.093 Uiso 1 1 calc R . .
H5B H -0.1857 1.1176 0.4658 0.093 Uiso 1 1 calc R . .
N6 N -0.24405(19) 0.55236(19) 0.29188(16) 0.0827(10) Uani 1 1 d . . .
H6A H -0.2637 0.5621 0.3284 0.099 Uiso 1 1 calc R . .
H6B H -0.2393 0.5079 0.2797 0.099 Uiso 1 1 calc R . .
C1 C 0.20046(16) 0.84314(14) -0.02997(11) 0.0432(5) Uani 1 1 d . . .
C2 C 0.25101(18) 0.77611(16) -0.02373(14) 0.0559(7) Uani 1 1 d . . .
C3 C 0.2310(2) 0.7225(2) -0.07113(18) 0.0734(10) Uani 1 1 d . . .
H3 H 0.1869 0.7301 -0.1094 0.088 Uiso 1 1 calc R . .
C4 C 0.2755(3) 0.6580(2) -0.0623(2) 0.1023(17) Uani 1 1 d . . .
H4 H 0.2617 0.6218 -0.0949 0.123 Uiso 1 1 calc R . .
C5 C 0.3404(3) 0.6457(2) -0.0062(3) 0.1126(19) Uani 1 1 d . . .
C6 C 0.3593(3) 0.6989(2) 0.0425(2) 0.0853(12) Uani 1 1 d . . .
H6 H 0.4016 0.6909 0.0818 0.102 Uiso 1 1 calc R . .
C7 C 0.3152(2) 0.76318(17) 0.03214(16) 0.0632(8) Uani 1 1 d . . .
H7 H 0.3293 0.7997 0.0643 0.076 Uiso 1 1 calc R . .
C8 C -0.01511(15) 0.76742(12) -0.07230(10) 0.0385(4) Uani 1 1 d . . .
C9 C -0.00369(16) 0.71004(12) -0.11766(10) 0.0401(4) Uani 1 1 d . . .
C10 C 0.00507(18) 0.63924(13) -0.09720(11) 0.0451(5) Uani 1 1 d . . .
H10 H -0.0026 0.6269 -0.0538 0.054 Uiso 1 1 calc R . .
C11 C 0.02465(18) 0.58711(13) -0.13915(11) 0.0442(5) Uani 1 1 d . . .
H11 H 0.0294 0.5391 -0.1247 0.053 Uiso 1 1 calc R . .
C12 C 0.03766(15) 0.60449(13) -0.20323(10) 0.0403(4) Uani 1 1 d . . .
C13 C 0.02649(16) 0.67558(13) -0.22436(11) 0.0415(5) Uani 1 1 d . . .
H13 H 0.0335 0.6881 -0.2679 0.050 Uiso 1 1 calc R . .
C14 C 0.00546(15) 0.72703(12) -0.18252(10) 0.0405(4) Uani 1 1 d . . .
H14 H -0.0030 0.7746 -0.1977 0.049 Uiso 1 1 calc R . .
C15 C 0.29896(16) 1.04726(12) 0.02026(11) 0.0404(4) Uani 1 1 d . . .
C16 C 0.39363(16) 1.05448(13) 0.04721(13) 0.0456(5) Uani 1 1 d . . .
C17 C 0.44982(18) 1.08430(15) 0.00841(17) 0.0555(7) Uani 1 1 d . . .
H17 H 0.4259 1.1022 -0.0344 0.067 Uiso 1 1 calc R . .
C18 C 0.5397(2) 1.08797(17) 0.0319(2) 0.0714(10) Uani 1 1 d . . .
H18 H 0.5772 1.1083 0.0051 0.086 Uiso 1 1 calc R . .
C19 C 0.5761(2) 1.0619(2) 0.0949(2) 0.0790(12) Uani 1 1 d . . .
C20 C 0.5200(2) 1.03387(18) 0.13438(19) 0.0700(9) Uani 1 1 d . . .
H20 H 0.5439 1.0175 0.1777 0.084 Uiso 1 1 calc R . .
C21 C 0.42879(18) 1.02971(15) 0.11064(15) 0.0540(6) Uani 1 1 d . . .
H21 H 0.3910 1.0101 0.1376 0.065 Uiso 1 1 calc R . .
C22 C 0.16785(16) 0.84496(13) 0.14512(10) 0.0407(4) Uani 1 1 d . . .
C23 C 0.23347(17) 0.81699(15) 0.20007(12) 0.0470(5) Uani 1 1 d . . .
C24 C 0.3001(2) 0.86046(17) 0.23383(16) 0.0632(8) Uani 1 1 d . . .
H24 H 0.3051 0.9082 0.2200 0.076 Uiso 1 1 calc R . .
C25 C 0.3594(3) 0.8340(2) 0.2878(2) 0.0985(16) Uani 1 1 d . . .
H25 H 0.4051 0.8636 0.3106 0.118 Uiso 1 1 calc R . .
C26 C 0.3517(3) 0.7640(2) 0.3087(3) 0.114(2) Uani 1 1 d . . .
C27 C 0.2871(2) 0.7199(2) 0.2732(2) 0.0933(15) Uani 1 1 d . . .
H27 H 0.2846 0.6713 0.2849 0.112 Uiso 1 1 calc R . .
C28 C 0.22703(19) 0.74706(17) 0.22112(15) 0.0604(7) Uani 1 1 d . . .
H28 H 0.1804 0.7178 0.1992 0.072 Uiso 1 1 calc R . .
C29 C -0.10839(16) 1.03180(12) 0.19520(10) 0.0396(4) Uani 1 1 d . . .
C30 C -0.11612(18) 1.05618(13) 0.26133(10) 0.0434(5) Uani 1 1 d . . .
C31 C -0.05514(17) 1.10351(13) 0.29568(11) 0.0434(5) Uani 1 1 d . . .
H31 H -0.0079 1.1201 0.2760 0.052 Uiso 1 1 calc R . .
C32 C -0.06246(19) 1.12677(13) 0.35835(11) 0.0480(5) Uani 1 1 d . . .
H32 H -0.0191 1.1579 0.3819 0.058 Uiso 1 1 calc R . .
C33 C -0.1327(2) 1.10499(16) 0.38702(12) 0.0580(7) Uani 1 1 d . . .
C34 C -0.1928(3) 1.05598(19) 0.35324(14) 0.0688(9) Uani 1 1 d . . .
H34 H -0.2400 1.0394 0.3730 0.083 Uiso 1 1 calc R . .
C35 C -0.1844(2) 1.03144(16) 0.29154(13) 0.0578(7) Uani 1 1 d . . .
H35 H -0.2252 0.9975 0.2694 0.069 Uiso 1 1 calc R . .
C36 C -0.14276(16) 0.77418(13) 0.13700(11) 0.0425(5) Uani 1 1 d . . .
C37 C -0.17388(17) 0.71692(15) 0.17540(12) 0.0470(5) Uani 1 1 d . . .
C38 C -0.20663(18) 0.73164(17) 0.23311(12) 0.0541(6) Uani 1 1 d . . .
H38 H -0.2145 0.7794 0.2456 0.065 Uiso 1 1 calc R . .
C39 C -0.2274(2) 0.6767(2) 0.27166(14) 0.0647(8) Uani 1 1 d . . .
H39 H -0.2470 0.6873 0.3118 0.078 Uiso 1 1 calc R . .
C40 C -0.22057(19) 0.60679(19) 0.25356(16) 0.0654(9) Uani 1 1 d . . .
C41 C -0.19242(19) 0.59190(17) 0.19422(17) 0.0606(7) Uani 1 1 d . . .
H41 H -0.1906 0.5442 0.1796 0.073 Uiso 1 1 calc R . .
C42 C -0.16724(18) 0.64631(15) 0.15671(14) 0.0521(6) Uani 1 1 d . . .
H42 H -0.1451 0.6355 0.1177 0.063 Uiso 1 1 calc R . .
N1SA N -0.380(3) 0.945(2) 0.2746(19) 0.171(13) Uani 0.565(6) 1 d P A 1
N1SB N -0.382(3) 0.941(3) 0.281(2) 0.149(16) Uani 0.435(6) 1 d P A 2
C1S C -0.3598(3) 0.9022(3) 0.3184(3) 0.1053(17) Uani 1 1 d . . .
C2SA C -0.3294(15) 0.8488(12) 0.3673(13) 0.100(7) Uani 0.565(6) 1 d P A 1
C3SA C -0.3885(4) 0.7945(4) 0.3713(3) 0.0680(17) Uani 0.565(6) 1 d P A 1
H3SA H -0.4443 0.7922 0.3424 0.082 Uiso 0.565(6) 1 calc PR A 1
C4SA C -0.3625(4) 0.7439(3) 0.4192(3) 0.0679(16) Uani 0.565(6) 1 d P A 1
H4SA H -0.4027 0.7080 0.4269 0.082 Uiso 0.565(6) 1 calc PR A 1
C5SA C -0.2809(9) 0.7452(10) 0.4547(8) 0.071(3) Uani 0.565(6) 1 d P A 1
H5SA H -0.2625 0.7082 0.4857 0.085 Uiso 0.565(6) 1 calc PR A 1
C6SA C -0.2220(4) 0.7990(4) 0.4478(3) 0.0675(16) Uani 0.565(6) 1 d P A 1
H6SA H -0.1649 0.7997 0.4750 0.081 Uiso 0.565(6) 1 calc PR A 1
C7SA C -0.2471(4) 0.8536(5) 0.3996(4) 0.0735(18) Uani 0.565(6) 1 d P A 1
H7SA H -0.2079 0.8901 0.3915 0.088 Uiso 0.565(6) 1 calc PR A 1
C2SB C -0.3449(16) 0.8520(10) 0.3744(13) 0.072(5) Uani 0.435(6) 1 d P A 2
C3SB C -0.4074(5) 0.8476(4) 0.4207(4) 0.067(2) Uani 0.435(6) 1 d P A 2
H3SB H -0.4550 0.8803 0.4171 0.081 Uiso 0.435(6) 1 calc PR A 2
C4SB C -0.3966(6) 0.7957(5) 0.4696(4) 0.075(2) Uani 0.435(6) 1 d P A 2
H4SB H -0.4402 0.7899 0.4963 0.090 Uiso 0.435(6) 1 calc PR A 2
C5SB C -0.3226(8) 0.7524(5) 0.4798(5) 0.075(2) Uani 0.435(6) 1 d P A 2
H5SB H -0.3164 0.7174 0.5136 0.090 Uiso 0.435(6) 1 calc PR A 2
C6SB C -0.2602(12) 0.7583(10) 0.4436(10) 0.068(4) Uani 0.435(6) 1 d P A 2
H6SB H -0.2099 0.7281 0.4518 0.082 Uiso 0.435(6) 1 calc PR A 2
C7SB C -0.2687(7) 0.8102(6) 0.3921(5) 0.077(2) Uani 0.435(6) 1 d P A 2
H7SB H -0.2213 0.8167 0.3691 0.092 Uiso 0.435(6) 1 calc PR A 2
N2SA N 0.3840(7) 0.4909(6) -0.1092(6) 0.099(4) Uani 0.40 1 d P B 1
N2SB N 0.4321(8) 0.4992(6) -0.1354(6) 0.098(3) Uani 0.40 1 d P B 2
C8S C 0.4166(4) 0.4417(3) -0.1363(3) 0.0895(16) Uani 0.80 1 d P . .
C9SA C 0.4401(7) 0.3719(6) -0.1587(4) 0.065 Uani 0.40 1 d P B 1
C10S C 0.4042(6) 0.3141(5) -0.1427(5) 0.072 Uani 0.40 1 d P B 1
H10S H 0.3574 0.3169 -0.1185 0.087 Uiso 0.40 1 calc PR B 1
C11S C 0.4324(8) 0.2479(6) -0.1598(7) 0.096 Uani 0.40 1 d P B 1
H11S H 0.4087 0.2047 -0.1470 0.115 Uiso 0.40 1 calc PR B 1
C12S C 0.5005(13) 0.2509(11) -0.1986(7) 0.168 Uani 0.40 1 d P B 1
H12S H 0.5302 0.2094 -0.2091 0.202 Uiso 0.40 1 calc PR B 1
C13S C 0.5195(14) 0.3140(11) -0.2187(7) 0.170 Uani 0.40 1 d P B 1
H13S H 0.5496 0.3149 -0.2550 0.204 Uiso 0.40 1 calc PR B 1
C14S C 0.5012(11) 0.3797(9) -0.1939(6) 0.124 Uani 0.40 1 d P B 1
H14S H 0.5289 0.4232 -0.2014 0.148 Uiso 0.40 1 calc PR B 1
C9SB C 0.4248(5) 0.3671(6) -0.1491(4) 0.057 Uani 0.40 1 d P B 2
C10S C 0.3960(5) 0.3227(5) -0.1078(5) 0.065 Uani 0.40 1 d P B 2
H10A H 0.3739 0.3428 -0.0718 0.078 Uiso 0.40 1 calc PR B 2
C11S C 0.3954(6) 0.2540(5) -0.1126(5) 0.075 Uani 0.40 1 d P B 2
H11A H 0.3734 0.2271 -0.0802 0.090 Uiso 0.40 1 calc PR B 2
C12S C 0.4244(7) 0.2194(5) -0.1612(5) 0.072 Uani 0.40 1 d P B 2
H12A H 0.4219 0.1690 -0.1629 0.087 Uiso 0.40 1 calc PR B 2
C13S C 0.4569(6) 0.2554(6) -0.2073(6) 0.076 Uani 0.40 1 d P B 2
H13A H 0.4797 0.2318 -0.2413 0.092 Uiso 0.40 1 calc PR B 2
C14S C 0.4556(5) 0.3357(5) -0.2025(4) 0.065 Uani 0.40 1 d P B 2
H14A H 0.4753 0.3642 -0.2350 0.078 Uiso 0.40 1 calc PR B 2

loop_
_atom_site_aniso_label
_atom_site_aniso_U_11
_atom_site_aniso_U_22
_atom_site_aniso_U_33
_atom_site_aniso_U_23
_atom_site_aniso_U_13
_atom_site_aniso_U_12
Ti1 0.0400(2) 0.0384(2) 0.02530(17) 0.00133(12) 0.00898(13) -0.00045(14)
Ti2 0.0388(2) 0.0399(2) 0.02698(17) 0.00094(13) 0.00752(13) 0.00047(14)
Ti3 0.0453(2) 0.0386(2) 0.02660(18) 0.00170(13) 0.01033(14) -0.00106(15)
Ti4 0.0439(2) 0.0412(2) 0.02942(19) 0.00056(13) 0.01258(15) -0.00256(15)
O1 0.0407(8) 0.0473(8) 0.0339(7) -0.0030(6) 0.0082(6) 0.0043(6)
O2 0.0438(8) 0.0498(9) 0.0312(7) -0.0044(6) 0.0087(6) 0.0034(7)
O3 0.0446(8) 0.0384(7) 0.0312(7) 0.0007(5) 0.0095(6) -0.0014(6)
O4 0.0541(9) 0.0405(8) 0.0295(7) 0.0005(6) 0.0124(6) -0.0006(7)
O5 0.0400(8) 0.0462(8) 0.0356(7) -0.0025(6) 0.0079(6) -0.0034(6)
O6 0.0483(8) 0.0432(8) 0.0276(6) 0.0017(6) 0.0073(6) 0.0035(6)
O7 0.0502(9) 0.0432(8) 0.0315(7) 0.0032(6) 0.0065(6) 0.0031(7)
O8 0.0495(9) 0.0459(8) 0.0321(7) -0.0035(6) 0.0152(6) -0.0065(7)
O9 0.0537(9) 0.0458(9) 0.0324(7) 0.0023(6) 0.0156(7) -0.0068(7)
O10 0.0559(9) 0.0435(8) 0.0325(7) 0.0039(6) 0.0111(6) -0.0056(7)
O11 0.0412(7) 0.0402(7) 0.0275(6) 0.0015(5) 0.0090(5) -0.0031(6)
O12 0.0417(7) 0.0398(7) 0.0244(6) 0.0020(5) 0.0085(5) -0.0015(6)
O13 0.0458(8) 0.0469(8) 0.0265(6) 0.0037(6) 0.0113(6) -0.0025(7)
O14 0.0412(8) 0.0412(8) 0.0277(6) 0.0019(5) 0.0087(5) -0.0004(6)
O15 0.0445(8) 0.0420(8) 0.0277(6) -0.0004(5) 0.0105(6) -0.0022(6)
O16 0.0469(8) 0.0418(8) 0.0261(6) 0.0007(5) 0.0097(6) -0.0021(6)
O17 0.0423(8) 0.0485(9) 0.0399(8) -0.0012(7) 0.0142(6) -0.0007(7)
N1 0.142(4) 0.093(3) 0.206(5) -0.068(3) -0.087(4) 0.065(3)
N2 0.0567(12) 0.0448(10) 0.0322(8) -0.0023(7) 0.0107(8) 0.0047(9)
N3 0.0405(13) 0.111(3) 0.151(3) -0.083(3) 0.0010(17) 0.0025(15)
N4 0.129(3) 0.116(3) 0.198(5) 0.106(3) -0.105(4) -0.053(3)
N5 0.123(3) 0.0798(19) 0.0368(11) -0.0165(11) 0.0325(14) -0.0274(18)
N6 0.0623(16) 0.103(2) 0.0769(18) 0.0535(18) -0.0019(13) -0.0255(15)
C1 0.0423(11) 0.0520(13) 0.0360(10) -0.0044(9) 0.0089(8) 0.0026(9)
C2 0.0463(13) 0.0623(16) 0.0552(15) -0.0165(12) -0.0008(11) 0.0106(11)
C3 0.0574(16) 0.079(2) 0.075(2) -0.0346(17) -0.0086(15) 0.0207(15)
C4 0.082(2) 0.084(3) 0.124(4) -0.060(3) -0.026(2) 0.034(2)
C5 0.086(3) 0.080(3) 0.147(4) -0.048(3) -0.040(3) 0.038(2)
C6 0.074(2) 0.068(2) 0.098(3) -0.0188(19) -0.0255(19) 0.0232(17)
C7 0.0557(15) 0.0596(16) 0.0674(18) -0.0137(14) -0.0059(13) 0.0137(13)
C8 0.0442(10) 0.0418(11) 0.0308(9) 0.0008(8) 0.0103(8) -0.0016(8)
C9 0.0496(11) 0.0425(11) 0.0293(9) 0.0001(8) 0.0102(8) -0.0014(9)
C10 0.0617(14) 0.0437(11) 0.0310(9) 0.0010(8) 0.0120(9) -0.0004(10)
C11 0.0595(14) 0.0399(11) 0.0334(10) 0.0007(8) 0.0093(9) 0.0002(10)
C12 0.0463(11) 0.0442(11) 0.0301(9) -0.0025(8) 0.0061(8) 0.0013(9)
C13 0.0510(12) 0.0459(11) 0.0283(9) -0.0003(8) 0.0093(8) -0.0001(9)
C14 0.0488(11) 0.0432(11) 0.0301(9) 0.0009(8) 0.0092(8) 0.0017(9)
C15 0.0421(11) 0.0396(11) 0.0411(10) -0.0049(8) 0.0118(8) -0.0004(8)
C16 0.0409(11) 0.0404(11) 0.0562(13) -0.0096(10) 0.0107(10) -0.0008(9)
C17 0.0466(13) 0.0450(13) 0.080(2) -0.0134(12) 0.0248(13) -0.0044(10)
C18 0.0438(14) 0.0565(16) 0.117(3) -0.0354(18) 0.0224(17) -0.0095(12)
C19 0.0392(13) 0.0698(19) 0.126(3) -0.056(2) 0.0091(17) -0.0014(13)
C20 0.0521(16) 0.072(2) 0.078(2) -0.0303(16) -0.0089(14) 0.0144(14)
C21 0.0445(12) 0.0542(14) 0.0598(15) -0.0116(12) 0.0001(11) 0.0052(11)
C22 0.0471(11) 0.0470(11) 0.0296(9) 0.0025(8) 0.0111(8) 0.0041(9)
C23 0.0457(12) 0.0548(13) 0.0400(11) 0.0146(10) 0.0066(9) 0.0014(10)
C24 0.0545(15) 0.0598(16) 0.0679(18) 0.0261(14) -0.0079(13) -0.0043(12)
C25 0.079(2) 0.081(2) 0.112(3) 0.048(2) -0.046(2) -0.0252(19)
C26 0.086(3) 0.092(3) 0.133(4) 0.069(3) -0.056(3) -0.032(2)
C27 0.072(2) 0.082(2) 0.108(3) 0.061(2) -0.029(2) -0.0255(18)
C28 0.0545(14) 0.0618(16) 0.0592(16) 0.0249(13) -0.0042(12) -0.0098(12)
C29 0.0475(11) 0.0441(11) 0.0289(9) 0.0023(8) 0.0118(8) -0.0008(9)
C30 0.0574(13) 0.0470(12) 0.0282(9) -0.0001(8) 0.0138(9) -0.0043(10)
C31 0.0555(13) 0.0428(11) 0.0325(10) 0.0030(8) 0.0093(9) -0.0013(10)
C32 0.0665(15) 0.0455(12) 0.0313(10) -0.0007(9) 0.0071(10) -0.0035(11)
C33 0.089(2) 0.0560(15) 0.0326(11) -0.0041(10) 0.0217(12) -0.0117(14)
C34 0.095(2) 0.077(2) 0.0451(14) -0.0159(14) 0.0382(15) -0.0324(18)
C35 0.0789(19) 0.0625(16) 0.0385(12) -0.0120(11) 0.0277(12) -0.0231(14)
C36 0.0502(12) 0.0470(12) 0.0306(9) 0.0028(8) 0.0085(8) -0.0070(9)
C37 0.0471(12) 0.0570(14) 0.0362(10) 0.0128(10) 0.0059(9) -0.0072(10)
C38 0.0543(14) 0.0714(17) 0.0368(11) 0.0104(11) 0.0094(10) -0.0134(12)
C39 0.0538(15) 0.097(2) 0.0416(13) 0.0256(14) 0.0055(11) -0.0181(15)
C40 0.0481(14) 0.079(2) 0.0636(17) 0.0386(16) -0.0031(12) -0.0141(13)
C41 0.0500(14) 0.0575(15) 0.0714(18) 0.0251(14) 0.0033(13) -0.0056(12)
C42 0.0503(13) 0.0527(14) 0.0512(13) 0.0147(11) 0.0041(10) -0.0035(11)
N1SA 0.18(2) 0.16(2) 0.165(19) 0.090(16) 0.010(14) -0.076(17)
N1SB 0.14(2) 0.15(2) 0.126(16) 0.105(17) -0.059(16) -0.073(17)
C1S 0.075(3) 0.114(4) 0.116(4) 0.046(3) -0.011(2) -0.032(3)
C2SA 0.063(9) 0.112(11) 0.119(10) 0.062(8) 0.002(6) -0.012(6)
C3SA 0.055(3) 0.081(4) 0.067(3) 0.026(3) 0.010(2) -0.004(3)
C4SA 0.071(3) 0.066(3) 0.069(4) 0.024(3) 0.017(3) 0.007(3)
C5SA 0.068(7) 0.080(8) 0.068(5) 0.024(4) 0.024(5) 0.023(6)
C6SA 0.050(3) 0.087(5) 0.063(3) 0.013(3) 0.003(2) 0.013(3)
C7SA 0.061(3) 0.089(5) 0.066(4) 0.021(4) 0.000(3) -0.011(3)
C2SB 0.049(7) 0.054(6) 0.096(11) 0.011(6) -0.028(8) -0.008(4)
C3SB 0.065(4) 0.063(4) 0.073(5) 0.004(4) 0.010(4) 0.007(3)
C4SB 0.082(5) 0.088(6) 0.056(4) 0.010(4) 0.014(4) 0.002(4)
C5SB 0.093(7) 0.065(5) 0.060(5) 0.014(4) -0.002(4) -0.003(5)
C6SB 0.057(8) 0.062(7) 0.081(11) 0.003(7) 0.001(6) 0.009(6)
C7SB 0.077(6) 0.092(7) 0.060(5) 0.009(5) 0.010(4) 0.012(5)
N2SA 0.086(6) 0.092(7) 0.105(8) -0.059(6) -0.019(5) 0.026(6)
N2SB 0.101(8) 0.071(6) 0.107(8) -0.019(5) -0.017(6) 0.003(6)
C8S 0.106(4) 0.068(3) 0.076(3) -0.009(2) -0.031(3) 0.006(3)
C9SA 0.072 0.081 0.044 0.016 0.013 0.028
C10S 0.053 0.078 0.077 -0.026 -0.014 0.013
C11S 0.077 0.079 0.111 -0.037 -0.038 0.018
C12S 0.190 0.194 0.095 -0.083 -0.040 0.131
C13S 0.240 0.210 0.081 -0.011 0.082 0.117
C14S 0.155 0.149 0.084 0.020 0.067 0.071
C9SB 0.045 0.088 0.036 -0.023 0.000 0.015
C10S 0.057 0.071 0.062 -0.004 0.001 0.013
C11S 0.060 0.080 0.077 -0.005 -0.007 0.005
C12S 0.085 0.065 0.067 -0.010 0.014 0.016
C13S 0.062 0.086 0.078 -0.006 0.005 -0.007
C14S 0.053 0.087 0.053 0.010 0.003 0.007

loop_
_atom_type_symbol
_atom_type_description
_atom_type_scat_dispersion_real
_atom_type_scat_dispersion_imag
_atom_type_scat_source
C C 0.0033 0.0016 'International Tables Vol C Tables 4.2.6.8 and 6.1.1.4'
H H 0.0000 0.0000 'International Tables Vol C Tables 4.2.6.8 and 6.1.1.4'
N N 0.0061 0.0033 'International Tables Vol C Tables 4.2.6.8 and 6.1.1.4'
O O 0.0106 0.0060 'International Tables Vol C Tables 4.2.6.8 and 6.1.1.4'
Ti Ti 0.2776 0.4457 'International Tables Vol C Tables 4.2.6.8 and 6.1.1.4'

loop_
_geom_angle_atom_site_label_1
_geom_angle_atom_site_label_2
_geom_angle_atom_site_label_3
_geom_angle
_geom_angle_site_symmetry_1
_geom_angle_site_symmetry_3
O14 Ti1 O12 98.91(7) . .
O14 Ti1 O11 98.96(7) . .
O12 Ti1 O11 77.93(7) . .
O14 Ti1 O3 94.49(7) . .
O12 Ti1 O3 89.17(7) . .
O11 Ti1 O3 162.61(7) . .
O14 Ti1 O13 97.42(7) . .
O12 Ti1 O13 160.91(7) . .
O11 Ti1 O13 89.84(7) . .
O3 Ti1 O13 99.35(7) . .
O14 Ti1 O2 174.30(7) . .
O12 Ti1 O2 82.16(7) . .
O11 Ti1 O2 86.74(7) . .
O3 Ti1 O2 79.91(7) . .
O13 Ti1 O2 82.57(7) . .
O14 Ti1 Ti2 105.11(5) . .
O12 Ti1 Ti2 39.10(5) . .
O11 Ti1 Ti2 39.10(4) . .
O3 Ti1 Ti2 126.19(5) . .
O13 Ti1 Ti2 126.07(5) . .
O2 Ti1 Ti2 79.28(5) . .
O14 Ti2 O11 100.50(7) 3_575 .
O14 Ti2 O12 98.54(7) 3_575 .
O11 Ti2 O12 78.95(7) . .
O14 Ti2 O6 92.11(7) 3_575 .
O11 Ti2 O6 165.02(7) . .
O12 Ti2 O6 91.30(7) . .
O14 Ti2 O5 94.92(7) 3_575 .
O11 Ti2 O5 90.91(7) . .
O12 Ti2 O5 164.41(7) . .
O6 Ti2 O5 96.06(7) . .
O14 Ti2 O1 172.43(7) 3_575 .
O11 Ti2 O1 86.69(7) . .
O12 Ti2 O1 85.10(7) . .
O6 Ti2 O1 81.13(7) . .
O5 Ti2 O1 82.49(7) . .
O14 Ti2 Ti1 106.02(5) 3_575 .
O11 Ti2 Ti1 39.71(5) . .
O12 Ti2 Ti1 39.52(4) . .
O6 Ti2 Ti1 128.70(5) . .
O5 Ti2 Ti1 128.39(5) . .
O1 Ti2 Ti1 81.02(5) . .
O15 Ti3 O16 84.83(7) . .
O15 Ti3 O12 94.60(7) . .
O16 Ti3 O12 93.84(7) . .
O15 Ti3 O10 87.33(7) . .
O16 Ti3 O10 88.45(7) . .
O12 Ti3 O10 177.12(7) . .
O15 Ti3 O4 95.33(7) . .
O16 Ti3 O4 176.85(7) . .
O12 Ti3 O4 89.28(7) . .
O10 Ti3 O4 88.41(7) . .
O15 Ti3 O7 174.11(7) . .
O16 Ti3 O7 89.43(7) . .
O12 Ti3 O7 87.07(7) . .
O10 Ti3 O7 91.22(7) . .
O4 Ti3 O7 90.34(7) . .
O15 Ti3 Ti4 42.71(5) . .
O16 Ti3 Ti4 42.37(5) . .
O12 Ti3 Ti4 99.33(5) . .
O10 Ti3 Ti4 83.54(6) . .
O4 Ti3 Ti4 137.40(5) . .
O7 Ti3 Ti4 131.45(5) . .
O16 Ti4 O15 84.83(7) . .
O16 Ti4 O11 94.59(7) . 3_575
O15 Ti4 O11 93.25(7) . 3_575
O16 Ti4 O9 87.43(7) . .
O15 Ti4 O9 89.30(7) . .
O11 Ti4 O9 176.88(7) 3_575 .
O16 Ti4 O17 173.89(7) . .
O15 Ti4 O17 89.64(7) . .
O11 Ti4 O17 88.31(7) 3_575 .
O9 Ti4 O17 89.90(7) . .
O16 Ti4 O8 94.20(7) . .
O15 Ti4 O8 178.97(8) . .
O11 Ti4 O8 87.18(6) 3_575 .
O9 Ti4 O8 90.30(7) . .
O17 Ti4 O8 91.31(7) . .
O16 Ti4 Ti3 43.02(5) . .
O15 Ti4 Ti3 42.06(5) . .
O11 Ti4 Ti3 98.91(5) 3_575 .
O9 Ti4 Ti3 84.19(5) . .
O17 Ti4 Ti3 131.20(5) . .
O8 Ti4 Ti3 136.95(6) . .
C1 O1 Ti2 125.08(15) . .
C1 O2 Ti1 125.88(15) . .
C8 O3 Ti1 130.72(15) . .
C8 O4 Ti3 124.02(15) . .
C15 O5 Ti2 134.41(15) . .
C22 O6 Ti2 133.33(14) . .
C22 O7 Ti3 127.86(15) . .
C29 O8 Ti4 127.56(15) . .
C36 O9 Ti4 123.38(14) . .
C36 O10 Ti3 124.51(16) . .
Ti2 O11 Ti1 101.19(7) . .
Ti2 O11 Ti4 129.48(8) . 3_575
Ti1 O11 Ti4 128.88(8) . 3_575
Ti2 O12 Ti1 101.38(7) . .
Ti2 O12 Ti3 130.76(8) . .
Ti1 O12 Ti3 127.66(8) . .
C29 O13 Ti1 136.25(15) 3_575 .
Ti1 O14 Ti2 148.83(9) . 3_575
Ti3 O15 Ti4 95.24(7) . .
Ti4 O16 Ti3 94.61(7) . .
C15 O17 Ti4 128.27(15) 3_575 .
O2 C1 O1 123.8(2) . .
O2 C1 C2 119.5(2) . .
O1 C1 C2 116.7(2) . .
C7 C2 C3 118.7(3) . .
C7 C2 C1 120.3(2) . .
C3 C2 C1 120.9(3) . .
C4 C3 C2 120.1(3) . .
C3 C4 C5 120.7(3) . .
N1 C5 C4 121.0(4) . .
N1 C5 C6 119.4(4) . .
C4 C5 C6 119.4(3) . .
C7 C6 C5 118.8(3) . .
C6 C7 C2 122.2(3) . .
O4 C8 O3 121.8(2) . .
O4 C8 C9 120.2(2) . .
O3 C8 C9 117.98(18) . .
C10 C9 C14 118.8(2) . .
C10 C9 C8 122.08(19) . .
C14 C9 C8 118.9(2) . .
C11 C10 C9 120.8(2) . .
C10 C11 C12 120.4(2) . .
N2 C12 C11 120.8(2) . .
N2 C12 C13 120.5(2) . .
C11 C12 C13 118.6(2) . .
C14 C13 C12 120.5(2) . .
C13 C14 C9 120.7(2) . .
O17 C15 O5 123.0(2) 3_575 .
O17 C15 C16 118.7(2) 3_575 .
O5 C15 C16 118.3(2) . .
C21 C16 C17 119.5(3) . .
C21 C16 C15 120.5(2) . .
C17 C16 C15 120.0(3) . .
C18 C17 C16 120.5(3) . .
C17 C18 C19 120.5(3) . .
N3 C19 C20 120.0(4) . .
N3 C19 C18 120.8(4) . .
C20 C19 C18 119.1(3) . .
C19 C20 C21 120.6(4) . .
C16 C21 C20 119.7(3) . .
O7 C22 O6 122.7(2) . .
O7 C22 C23 119.4(2) . .
O6 C22 C23 117.8(2) . .
C24 C23 C28 119.3(2) . .
C24 C23 C22 120.7(2) . .
C28 C23 C22 120.0(2) . .
C25 C24 C23 120.0(3) . .
C24 C25 C26 120.1(3) . .
N4 C26 C27 120.0(3) . .
N4 C26 C25 120.3(4) . .
C27 C26 C25 119.7(3) . .
C28 C27 C26 119.7(3) . .
C27 C28 C23 121.0(3) . .
O8 C29 O13 122.26(19) . 3_575
O8 C29 C30 120.7(2) . .
O13 C29 C30 117.0(2) 3_575 .
C31 C30 C35 118.8(2) . .
C31 C30 C29 120.7(2) . .
C35 C30 C29 120.5(2) . .
C32 C31 C30 120.7(2) . .
C31 C32 C33 120.5(2) . .
N5 C33 C32 119.6(3) . .
N5 C33 C34 121.6(3) . .
C32 C33 C34 118.8(2) . .
C35 C34 C33 120.7(3) . .
C34 C35 C30 120.3(3) . .
O10 C36 O9 124.1(2) . .
O10 C36 C37 117.4(2) . .
O9 C36 C37 118.5(2) . .
C42 C37 C38 118.6(2) . .
C42 C37 C36 120.3(2) . .
C38 C37 C36 121.0(3) . .
C39 C38 C37 119.9(3) . .
C38 C39 C40 121.7(3) . .
C39 C40 N6 120.9(4) . .
C39 C40 C41 118.7(3) . .
N6 C40 C41 120.4(4) . .
C42 C41 C40 120.2(3) . .
C41 C42 C37 120.8(3) . .
N1SB C1S N1SA 4(6) . .
N1SB C1S C2SA 178(4) . .
N1SA C1S C2SA 175(3) . .
N1SB C1S C2SB 169(3) . .
N1SA C1S C2SB 173(3) . .
C2SA C1S C2SB 12(2) . .
C7SA C2SA C3SA 126.9(17) . .
C7SA C2SA C1S 117.5(16) . .
C3SA C2SA C1S 115.3(14) . .
C4SA C3SA C2SA 116.7(10) . .
C5SA C4SA C3SA 120.0(8) . .
C4SA C5SA C6SA 121.7(12) . .
C5SA C6SA C7SA 120.0(9) . .
C2SA C7SA C6SA 114.2(11) . .
C7SB C2SB C1S 124(2) . .
C7SB C2SB C3SB 114.5(17) . .
C1S C2SB C3SB 121.0(18) . .
C4SB C3SB C2SB 120.1(11) . .
C5SB C4SB C3SB 120.4(9) . .
C6SB C5SB C4SB 122.0(12) . .
C5SB C6SB C7SB 119.7(16) . .
C2SB C7SB C6SB 122.2(16) . .
N2SB C8S N2SA 50.5(8) . .
N2SB C8S C9SB 158.6(11) . .
N2SA C8S C9SB 150.7(10) . .
N2SB C8S C9SA 145.0(11) . .
N2SA C8S C9SA 164.4(10) . .
C9SB C8S C9SA 13.7(5) . .
C10S C9SA C14S 128.8(13) . .
C10S C9SA C8S 122.4(8) . .
C14S C9SA C8S 108.8(12) . .
C9SA C10S C11S 121.6(12) . .
C10S C11S C12S 113.8(15) . .
C13S C12S C11S 116.1(11) . .
C12S C13S C14S 128.4(14) . .
C9SA C14S C13S 108.8(17) . .
C10S C9SB C14S 115.8(10) . .
C10S C9SB C8S 116.6(7) . .
C14S C9SB C8S 127.5(9) . .
C11S C10S C9SB 125.4(10) . .
C10S C11S C12S 123.0(11) . .
C11S C12S C13S 120.2(10) . .
C12S C13S C14S 116.7(10) . .
C9SB C14S C13S 118.8(9) . .

loop_
_geom_bond_atom_site_label_1
_geom_bond_atom_site_label_2
_geom_bond_distance
_geom_bond_site_symmetry_2
Ti1 O14 1.8025(16) .
Ti1 O12 1.9287(14) .
Ti1 O11 1.9353(16) .
Ti1 O3 1.9613(16) .
Ti1 O13 1.9671(14) .
Ti1 O2 2.1511(17) .
Ti1 Ti2 2.9714(10) .
Ti2 O14 1.8327(16) 3_575
Ti2 O11 1.9104(15) .
Ti2 O12 1.9116(16) .
Ti2 O6 1.9884(16) .
Ti2 O5 1.9900(17) .
Ti2 O1 2.1021(16) .
Ti3 O15 1.8141(17) .
Ti3 O16 1.8460(16) .
Ti3 O12 1.9392(15) .
Ti3 O10 2.0355(16) .
Ti3 O4 2.0844(16) .
Ti3 O7 2.0881(18) .
Ti3 Ti4 2.6968(7) .
Ti4 O16 1.8233(17) .
Ti4 O15 1.8367(15) .
Ti4 O11 1.9494(15) 3_575
Ti4 O9 2.0418(16) .
Ti4 O17 2.0627(19) .
Ti4 O8 2.0695(16) .
O1 C1 1.279(3) .
O2 C1 1.267(3) .
O3 C8 1.279(3) .
O4 C8 1.279(2) .
O5 C15 1.280(3) .
O6 C22 1.286(3) .
O7 C22 1.273(3) .
O8 C29 1.264(3) .
O9 C36 1.284(3) .
O10 C36 1.278(3) .
O11 Ti4 1.9494(15) 3_575
O13 C29 1.291(3) 3_575
O14 Ti2 1.8328(16) 3_575
O17 C15 1.267(3) 3_575
N1 C5 1.387(5) .
N2 C12 1.373(3) .
N3 C19 1.379(4) .
N4 C26 1.387(4) .
N5 C33 1.365(3) .
N6 C40 1.381(4) .
C1 C2 1.477(4) .
C2 C7 1.390(4) .
C2 C3 1.397(4) .
C3 C4 1.391(5) .
C4 C5 1.398(6) .
C5 C6 1.408(5) .
C6 C7 1.385(4) .
C8 C9 1.459(3) .
C9 C10 1.397(3) .
C9 C14 1.403(3) .
C10 C11 1.377(3) .
C11 C12 1.407(3) .
C12 C13 1.408(3) .
C13 C14 1.374(3) .
C15 O17 1.267(3) 3_575
C15 C16 1.467(3) .
C16 C21 1.395(4) .
C16 C17 1.400(4) .
C17 C18 1.381(4) .
C18 C19 1.401(6) .
C19 C20 1.394(6) .
C20 C21 1.402(4) .
C22 C23 1.466(3) .
C23 C24 1.393(4) .
C23 C28 1.396(4) .
C24 C25 1.390(4) .
C25 C26 1.398(5) .
C26 C27 1.393(6) .
C27 C28 1.376(4) .
C29 O13 1.291(3) 3_575
C29 C30 1.460(3) .
C30 C31 1.389(3) .
C30 C35 1.397(3) .
C31 C32 1.385(3) .
C32 C33 1.387(4) .
C33 C34 1.397(4) .
C34 C35 1.378(3) .
C36 C37 1.469(3) .
C37 C42 1.393(4) .
C37 C38 1.400(4) .
C38 C39 1.377(4) .
C39 C40 1.378(5) .
C40 C41 1.397(5) .
C41 C42 1.381(4) .
N1SA C1S 1.20(2) .
N1SB C1S 1.07(3) .
C1S C2SA 1.44(2) .
C1S C2SB 1.47(3) .
C2SA C7SA 1.32(2) .
C2SA C3SA 1.38(2) .
C3SA C4SA 1.375(8) .
C4SA C5SA 1.331(18) .
C5SA C6SA 1.386(14) .
C6SA C7SA 1.429(9) .
C2SB C7SB 1.40(3) .
C2SB C3SB 1.48(3) .
C3SB C4SB 1.389(11) .
C4SB C5SB 1.386(14) .
C5SB C6SB 1.326(17) .
C6SB C7SB 1.429(19) .
N2SA C8S 1.236(10) .
N2SB C8S 1.110(12) .
C8S C9SB 1.438(12) .
C8S C9SA 1.460(13) .
C9SA C10S 1.292(16) .
C9SA C14S 1.300(15) .
C10S C11S 1.386(13) .
C11S C12S 1.43(3) .
C12S C13S 1.31(3) .
C13S C14S 1.39(2) .
C9SB C10S 1.325(14) .
C9SB C14S 1.405(11) .
C10S C11S 1.298(13) .
C11S C12S 1.336(15) .
C12S C13S 1.336(16) .
C13S C14S 1.516(15) .
